data_1514206
loop_
_publ_author_name
'Paul, Kartick'
'Bera, Krishnendu'
'Jalal, Swapnadeep'
'Sarkar, Soumen'
'Jana, Umasish'

_publ_section_title
;
 Fe-Catalyzed Novel Domino Isomerization/Cyclodehydration of Substituted
 2-[(Indoline-3-ylidene)(methyl)]benzaldehyde Derivatives: An Efficient
 Approach toward Benzo[b]carbazole Derivatives.
;
_journal_issue 8
_journal_name_full 'Organic letters'
_journal_page_first 2166
_journal_page_last 2169
_journal_paper_doi 10.1021/ol500505k
_journal_volume 16
_journal_year 2014
_chemical_formula_sum 'C30 H23 N O2 S'
_chemical_formula_weight 461.55
_chemical_name_systematic
;
 ?
;
_space_group_IT_number 14
_symmetry_cell_setting monoclinic
_symmetry_space_group_name_Hall '-P 2yn'
_symmetry_space_group_name_H-M 'P 1 21/n 1'
_atom_sites_solution_hydrogens geom
_atom_sites_solution_primary direct
_atom_sites_solution_secondary difmap
_audit_creation_method SHELXL-97
_cell_angle_alpha 90.00
_cell_angle_beta 104.446(3)
_cell_angle_gamma 90.00
_cell_formula_units_Z 8
_cell_length_a 18.5052(17)
_cell_length_b 10.5619(10)
_cell_length_c 24.279(2)
_cell_measurement_reflns_used 250
_cell_measurement_temperature 298(2)
_cell_measurement_theta_max 29.8
_cell_measurement_theta_min 1.3
_cell_volume 4595.3(7)
_computing_cell_refinement 'SMART APEX II'
_computing_data_collection 'SMART APEX II (Bruker,2010)'
_computing_data_reduction 'SAINT (Bruker,2000)'
_computing_molecular_graphics 'Ortep-3v2 for windows (Farrugia, 1997)'
_computing_publication_material 'PLATON (Spek, 2008)'
_computing_structure_refinement 'SHELXL-97 (Sheldrick, 2008)'
_computing_structure_solution 'SHELXS-97 (Sheldrick, 2008)'
_diffrn_ambient_temperature 298(2)
_diffrn_measured_fraction_theta_full 0.979
_diffrn_measured_fraction_theta_max 0.979
_diffrn_measurement_device_type 'CCD area detector'
_diffrn_measurement_method 'phi and omega scans'
_diffrn_radiation_monochromator graphite
_diffrn_radiation_source 'fine-focus sealed tube'
_diffrn_radiation_type MoK\a
_diffrn_radiation_wavelength 0.71073
_diffrn_reflns_av_R_equivalents 0.1075
_diffrn_reflns_av_unetI/netI 0.1162
_diffrn_reflns_limit_h_max 25
_diffrn_reflns_limit_h_min -25
_diffrn_reflns_limit_k_max 14
_diffrn_reflns_limit_k_min -11
_diffrn_reflns_limit_l_max 32
_diffrn_reflns_limit_l_min -33
_diffrn_reflns_number 64678
_diffrn_reflns_theta_full 29.76
_diffrn_reflns_theta_max 29.76
_diffrn_reflns_theta_min 1.25
_exptl_absorpt_coefficient_mu 0.170
_exptl_absorpt_correction_T_max 0.9572
_exptl_absorpt_correction_T_min 0.8927
_exptl_absorpt_correction_type multi-scan
_exptl_absorpt_process_details
;
'XPREP' - A PROGRAM DATA PREPARATION & RECIPROCAL 
SPACE EXPLORATION,
Bruker Analytical X-ray Systems, 1997
;
_exptl_crystal_colour White
_exptl_crystal_density_diffrn 1.334
_exptl_crystal_density_method 'not measured'
_exptl_crystal_description Block
_exptl_crystal_F_000 1936
_exptl_crystal_size_max 0.20
_exptl_crystal_size_mid 0.10
_exptl_crystal_size_min 0.10
_refine_diff_density_max 0.810
_refine_diff_density_min -1.068
_refine_diff_density_rms 0.202
_refine_ls_extinction_method none
_refine_ls_goodness_of_fit_ref 1.001
_refine_ls_hydrogen_treatment noref
_refine_ls_matrix_type full
_refine_ls_number_parameters 613
_refine_ls_number_reflns 12824
_refine_ls_number_restraints 0
_refine_ls_restrained_S_all 1.001
_refine_ls_R_factor_all 0.1605
_refine_ls_R_factor_gt 0.0590
_refine_ls_shift/su_max 0.001
_refine_ls_shift/su_mean 0.000
_refine_ls_structure_factor_coef Fsqd
_refine_ls_weighting_details 'calc w=1/[\s^2^(Fo^2^)+(0.1089P)^2^+0.0000P] where P=(Fo^2^+2Fc^2^)/3'
_refine_ls_weighting_scheme calc
_refine_ls_wR_factor_gt 0.1437
_refine_ls_wR_factor_ref 0.2084
_reflns_number_gt 6523
_reflns_number_total 12824
_reflns_threshold_expression >2\s(I)
_cod_data_source_file ol500505k_si_001.cif
_cod_data_source_block UJ2
_cod_depositor_comments
;
The following automatic conversions were performed:

'_symmetry_cell_setting' value 'Monoclinic' changed to 'monoclinic'
according to
/usr/data/users/saulius/automatic-downloads/rss-feeds/ACS/lib/dictionaries/cif_core.dic
dictionary named 'cif_core.dic' version 2.4.2 from 2011-04-26.

Automatic conversion script
Id: cif_fix_values 2281 2013-09-26 08:29:07Z andrius 

 Adding full bibliography for
 ./tmp-cod-update-bibliographies-8800/cifs/1514206.cif.

 Adding full bibliography for 1514206.cif.
;
_cod_original_sg_symbol_H-M P21/n
_cod_database_code 1514206

loop_
_symmetry_equiv_pos_as_xyz
'x, y, z'
'-x+1/2, y+1/2, -z+1/2'
'-x, -y, -z'
'x-1/2, -y-1/2, z-1/2'

loop_
_atom_site_label
_atom_site_type_symbol
_atom_site_fract_x
_atom_site_fract_y
_atom_site_fract_z
_atom_site_U_iso_or_equiv
_atom_site_adp_type
_atom_site_occupancy
_atom_site_symmetry_multiplicity
_atom_site_calc_flag
_atom_site_refinement_flags
S1 S 0.58434(4) 0.72296(6) 0.06169(3) 0.01765(17) Uani 1 1 d .
S2 S 0.41444(4) 0.26352(6) 0.43781(3) 0.01929(17) Uani 1 1 d .
O2 O 0.64020(11) 0.70140(17) 0.03154(8) 0.0223(5) Uani 1 1 d .
O4 O 0.36140(12) 0.24353(18) 0.47094(8) 0.0249(5) Uani 1 1 d .
O1 O 0.52936(11) 0.81904(17) 0.04368(8) 0.0211(4) Uani 1 1 d .
O3 O 0.46615(11) 0.36513(17) 0.45102(8) 0.0240(5) Uani 1 1 d .
N1 N 0.53843(13) 0.5870(2) 0.06027(9) 0.0184(5) Uani 1 1 d .
N2 N 0.46437(13) 0.1311(2) 0.44214(9) 0.0181(5) Uani 1 1 d .
C47 C 0.48232(16) -0.2890(2) 0.36992(12) 0.0195(6) Uani 1 1 d .
C57 C 0.29532(17) 0.2657(3) 0.25033(12) 0.0235(6) Uani 1 1 d .
C35 C 0.38981(16) -0.2461(3) 0.42979(11) 0.0188(6) Uani 1 1 d .
C37 C 0.37376(16) -0.0300(3) 0.46352(11) 0.0203(6) Uani 1 1 d .
H37 H 0.3502 0.0270 0.4824 0.024 Uiso 1 1 calc R
C36 C 0.35144(15) -0.1589(3) 0.45745(11) 0.0188(6) Uani 1 1 d .
C39 C 0.46782(15) -0.0769(3) 0.41117(11) 0.0181(6) Uani 1 1 d .
C24 C 0.62811(15) 0.7460(2) 0.13390(11) 0.0161(6) Uani 1 1 d .
C10 C 0.63606(16) 0.4278(3) 0.04951(11) 0.0189(6) Uani 1 1 d .
H10 H 0.6641 0.4856 0.0347 0.023 Uiso 1 1 calc R
C7 C 0.54915(16) 0.2523(2) 0.09590(11) 0.0176(6) Uani 1 1 d .
C6 C 0.61415(16) 0.2108(2) 0.07921(11) 0.0183(6) Uani 1 1 d .
C8 C 0.52949(15) 0.3788(2) 0.08857(11) 0.0168(6) Uani 1 1 d .
C42 C 0.52425(16) -0.0035(3) 0.39243(11) 0.0195(6) Uani 1 1 d .
C14 C 0.36063(17) 0.6333(3) 0.10484(12) 0.0247(7) Uani 1 1 d .
H14 H 0.3251 0.6935 0.1078 0.030 Uiso 1 1 calc R
C34 C 0.36711(16) -0.3753(3) 0.42629(12) 0.0211(6) Uani 1 1 d .
H34 H 0.3927 -0.4342 0.4098 0.025 Uiso 1 1 calc R
C16 C 0.40366(16) 0.4159(3) 0.11663(12) 0.0223(6) Uani 1 1 d .
H16 H 0.3968 0.3325 0.1264 0.027 Uiso 1 1 calc R
C43 C 0.57720(17) -0.0349(3) 0.36298(12) 0.0255(7) Uani 1 1 d .
H43 H 0.5814 -0.1177 0.3512 0.031 Uiso 1 1 calc R
C50 C 0.54931(18) -0.4376(3) 0.29931(13) 0.0270(7) Uani 1 1 d .
C44 C 0.62380(17) 0.0591(3) 0.35138(13) 0.0294(7) Uani 1 1 d .
H44 H 0.6587 0.0393 0.3310 0.035 Uiso 1 1 calc R
C38 C 0.43089(15) 0.0081(2) 0.44082(11) 0.0173(6) Uani 1 1 d .
C22 C 0.44870(16) 0.0886(3) 0.08738(12) 0.0215(6) Uani 1 1 d .
H22 H 0.4435 0.0858 0.0483 0.026 Uiso 1 1 calc R
C25 C 0.69706(16) 0.6907(3) 0.15611(12) 0.0249(7) Uani 1 1 d .
H25 H 0.7201 0.6441 0.1328 0.030 Uiso 1 1 calc R
C17 C 0.50360(16) 0.1642(2) 0.12124(12) 0.0195(6) Uani 1 1 d .
C52 C 0.45518(18) -0.2886(3) 0.31108(12) 0.0258(7) Uani 1 1 d .
H52 H 0.4143 -0.2380 0.2946 0.031 Uiso 1 1 calc R
C27 C 0.69748(17) 0.7752(3) 0.24873(12) 0.0249(7) Uani 1 1 d .
C4 C 0.72089(16) 0.2539(3) 0.03963(12) 0.0229(6) Uani 1 1 d .
H4 H 0.7493 0.3103 0.0244 0.028 Uiso 1 1 calc R
C54 C 0.36725(16) 0.2701(2) 0.36565(11) 0.0173(6) Uani 1 1 d .
C3 C 0.74129(16) 0.1300(3) 0.04574(12) 0.0235(6) Uani 1 1 d .
H3 H 0.7833 0.1025 0.0347 0.028 Uiso 1 1 calc R
C13 C 0.42179(15) 0.6693(3) 0.08555(12) 0.0205(6) Uani 1 1 d .
H13 H 0.4280 0.7526 0.0752 0.025 Uiso 1 1 calc R
C56 C 0.27200(17) 0.1867(3) 0.28882(12) 0.0246(7) Uani 1 1 d .
H56 H 0.2322 0.1316 0.2757 0.030 Uiso 1 1 calc R
C46 C 0.56785(17) 0.2158(3) 0.40059(12) 0.0239(6) Uani 1 1 d .
H46 H 0.5653 0.2980 0.4137 0.029 Uiso 1 1 calc R
C58 C 0.35553(17) 0.3455(3) 0.27089(12) 0.0251(7) Uani 1 1 d .
H58 H 0.3717 0.3982 0.2457 0.030 Uiso 1 1 calc R
C55 C 0.30725(16) 0.1893(3) 0.34608(12) 0.0222(6) Uani 1 1 d .
H55 H 0.2909 0.1372 0.3714 0.027 Uiso 1 1 calc R
C9 C 0.57375(15) 0.4651(2) 0.06553(11) 0.0162(6) Uani 1 1 d .
C49 C 0.57591(17) -0.4393(3) 0.35792(13) 0.0284(7) Uani 1 1 d .
H49 H 0.6168 -0.4898 0.3742 0.034 Uiso 1 1 calc R
C28 C 0.62805(17) 0.8294(3) 0.22507(12) 0.0251(7) Uani 1 1 d .
H28 H 0.6048 0.8760 0.2482 0.030 Uiso 1 1 calc R
C40 C 0.44792(15) -0.2032(2) 0.40547(11) 0.0178(6) Uani 1 1 d .
C32 C 0.26861(17) -0.3266(3) 0.47192(12) 0.0246(7) Uani 1 1 d .
H32 H 0.2276 -0.3532 0.4845 0.030 Uiso 1 1 calc R
C45 C 0.61871(17) 0.1829(3) 0.36998(13) 0.0283(7) Uani 1 1 d .
H45 H 0.6502 0.2446 0.3616 0.034 Uiso 1 1 calc R
C1 C 0.63701(16) 0.0821(3) 0.08483(12) 0.0223(6) Uani 1 1 d .
H1 H 0.6094 0.0235 0.0996 0.027 Uiso 1 1 calc R
C31 C 0.29042(16) -0.2027(3) 0.47782(12) 0.0226(6) Uani 1 1 d .
H31 H 0.2649 -0.1462 0.4955 0.027 Uiso 1 1 calc R
C48 C 0.54295(17) -0.3671(3) 0.39326(13) 0.0255(7) Uani 1 1 d .
H48 H 0.5615 -0.3711 0.4325 0.031 Uiso 1 1 calc R
C12 C 0.47370(15) 0.5766(2) 0.08216(11) 0.0179(6) Uani 1 1 d .
C23 C 0.35470(19) -0.0575(3) 0.19490(14) 0.0367(8) Uani 1 1 d .
H23A H 0.3670 -0.0462 0.2354 0.055 Uiso 1 1 calc R
H23B H 0.3584 -0.1456 0.1862 0.055 Uiso 1 1 calc R
H23C H 0.3046 -0.0287 0.1789 0.055 Uiso 1 1 calc R
C41 C 0.52076(16) 0.1220(3) 0.41107(11) 0.0195(6) Uani 1 1 d .
C15 C 0.35138(17) 0.5081(3) 0.12001(13) 0.0264(7) Uani 1 1 d .
H15 H 0.3096 0.4859 0.1326 0.032 Uiso 1 1 calc R
C20 C 0.40825(17) 0.0181(3) 0.16992(13) 0.0251(7) Uani 1 1 d .
C2 C 0.69897(17) 0.0432(3) 0.06878(12) 0.0245(7) Uani 1 1 d .
H2 H 0.7134 -0.0413 0.0731 0.029 Uiso 1 1 calc R
C29 C 0.59267(17) 0.8158(3) 0.16791(12) 0.0221(6) Uani 1 1 d .
H29 H 0.5463 0.8525 0.1527 0.027 Uiso 1 1 calc R
C19 C 0.46480(18) 0.0901(3) 0.20359(13) 0.0276(7) Uani 1 1 d .
H19 H 0.4712 0.0905 0.2428 0.033 Uiso 1 1 calc R
C59 C 0.39227(17) 0.3486(3) 0.32818(12) 0.0226(6) Uani 1 1 d .
H59 H 0.4328 0.4021 0.3413 0.027 Uiso 1 1 calc R
C5 C 0.65694(15) 0.2988(3) 0.05600(11) 0.0179(6) Uani 1 1 d .
C18 C 0.51218(17) 0.1620(3) 0.17973(12) 0.0244(7) Uani 1 1 d .
H18 H 0.5501 0.2090 0.2032 0.029 Uiso 1 1 calc R
C11 C 0.46653(15) 0.4506(3) 0.09830(11) 0.0179(6) Uani 1 1 d .
C21 C 0.40157(17) 0.0172(3) 0.11136(13) 0.0243(7) Uani 1 1 d .
H21 H 0.3648 -0.0323 0.0880 0.029 Uiso 1 1 calc R
C60 C 0.25550(19) 0.2629(3) 0.18890(13) 0.0350(8) Uani 1 1 d .
H60A H 0.2157 0.2021 0.1829 0.052 Uiso 1 1 calc R
H60B H 0.2898 0.2396 0.1668 0.052 Uiso 1 1 calc R
H60C H 0.2353 0.3452 0.1774 0.052 Uiso 1 1 calc R
C26 C 0.73129(18) 0.7053(3) 0.21326(13) 0.0302(7) Uani 1 1 d .
H26 H 0.7775 0.6681 0.2283 0.036 Uiso 1 1 calc R
C33 C 0.30814(16) -0.4141(3) 0.44678(12) 0.0241(7) Uani 1 1 d .
H33 H 0.2941 -0.4989 0.4441 0.029 Uiso 1 1 calc R
C51 C 0.48774(19) -0.3619(3) 0.27639(12) 0.0296(7) Uani 1 1 d .
H51 H 0.4680 -0.3604 0.2372 0.035 Uiso 1 1 calc R
C53 C 0.5856(2) -0.5163(3) 0.26151(15) 0.0434(9) Uani 1 1 d .
H53A H 0.5597 -0.5032 0.2224 0.065 Uiso 1 1 calc R
H53B H 0.5832 -0.6042 0.2709 0.065 Uiso 1 1 calc R
H53C H 0.6368 -0.4913 0.2672 0.065 Uiso 1 1 calc R
C30 C 0.7366(2) 0.7904(3) 0.31085(13) 0.0396(9) Uani 1 1 d .
H30A H 0.7061 0.8403 0.3293 0.059 Uiso 1 1 calc R
H30B H 0.7836 0.8320 0.3143 0.059 Uiso 1 1 calc R
H30C H 0.7449 0.7085 0.3285 0.059 Uiso 1 1 calc R

loop_
_atom_site_aniso_label
_atom_site_aniso_U_11
_atom_site_aniso_U_22
_atom_site_aniso_U_33
_atom_site_aniso_U_23
_atom_site_aniso_U_13
_atom_site_aniso_U_12
S1 0.0228(4) 0.0144(3) 0.0165(3) 0.0003(3) 0.0062(3) -0.0023(3)
S2 0.0254(4) 0.0151(3) 0.0178(3) -0.0007(3) 0.0061(3) 0.0035(3)
O2 0.0286(12) 0.0194(10) 0.0229(10) -0.0008(8) 0.0142(9) -0.0041(9)
O4 0.0340(13) 0.0195(11) 0.0255(11) 0.0011(8) 0.0156(10) 0.0056(9)
O1 0.0251(12) 0.0152(10) 0.0217(10) 0.0043(8) 0.0038(9) 0.0019(8)
O3 0.0311(12) 0.0153(10) 0.0242(11) -0.0041(8) 0.0042(9) -0.0009(9)
N1 0.0198(13) 0.0153(12) 0.0211(12) 0.0012(9) 0.0066(10) -0.0007(10)
N2 0.0211(13) 0.0136(11) 0.0209(12) 0.0020(9) 0.0074(10) 0.0024(10)
C47 0.0215(16) 0.0139(13) 0.0249(15) -0.0031(11) 0.0092(12) -0.0039(12)
C57 0.0226(17) 0.0265(16) 0.0202(14) -0.0011(12) 0.0029(12) 0.0007(13)
C35 0.0202(15) 0.0187(14) 0.0179(14) 0.0029(11) 0.0057(12) 0.0049(12)
C37 0.0231(16) 0.0206(15) 0.0185(14) 0.0009(11) 0.0074(12) 0.0036(12)
C36 0.0194(16) 0.0211(15) 0.0146(13) 0.0037(11) 0.0020(11) 0.0038(12)
C39 0.0197(16) 0.0176(14) 0.0166(13) 0.0005(11) 0.0037(12) 0.0007(12)
C24 0.0171(15) 0.0162(13) 0.0143(13) -0.0003(10) 0.0028(11) -0.0018(11)
C10 0.0213(16) 0.0166(14) 0.0189(14) 0.0004(11) 0.0054(12) -0.0021(12)
C7 0.0198(15) 0.0169(14) 0.0154(13) -0.0013(10) 0.0031(11) -0.0019(11)
C6 0.0225(16) 0.0151(13) 0.0168(13) -0.0039(11) 0.0041(12) 0.0005(12)
C8 0.0170(15) 0.0153(13) 0.0175(13) -0.0026(11) 0.0030(11) -0.0031(11)
C42 0.0204(16) 0.0201(14) 0.0169(13) -0.0008(11) 0.0023(12) -0.0006(12)
C14 0.0245(17) 0.0229(15) 0.0285(16) 0.0004(12) 0.0099(13) 0.0050(13)
C34 0.0252(17) 0.0150(14) 0.0238(15) 0.0032(11) 0.0074(13) 0.0023(12)
C16 0.0256(17) 0.0154(14) 0.0278(15) 0.0037(12) 0.0102(13) -0.0001(12)
C43 0.0271(17) 0.0231(15) 0.0290(16) -0.0075(12) 0.0123(14) -0.0043(13)
C50 0.0330(19) 0.0203(15) 0.0317(17) -0.0085(13) 0.0154(15) -0.0051(14)
C44 0.0270(18) 0.0284(17) 0.0375(18) -0.0079(14) 0.0169(15) -0.0045(14)
C38 0.0199(15) 0.0154(13) 0.0160(13) 0.0006(11) 0.0030(12) 0.0037(11)
C22 0.0267(17) 0.0172(14) 0.0208(14) 0.0032(11) 0.0064(12) 0.0003(12)
C25 0.0230(17) 0.0263(16) 0.0258(15) -0.0058(12) 0.0066(13) 0.0011(13)
C17 0.0220(16) 0.0132(13) 0.0241(15) 0.0033(11) 0.0073(12) 0.0008(12)
C52 0.0288(18) 0.0251(16) 0.0247(15) 0.0008(12) 0.0091(13) 0.0024(13)
C27 0.0279(18) 0.0256(16) 0.0192(14) -0.0011(12) 0.0020(13) 0.0064(13)
C4 0.0234(17) 0.0231(15) 0.0236(15) -0.0011(12) 0.0082(13) -0.0002(12)
C54 0.0184(15) 0.0149(13) 0.0175(13) 0.0005(11) 0.0025(11) 0.0018(11)
C3 0.0217(17) 0.0250(16) 0.0243(15) -0.0046(12) 0.0065(13) 0.0040(13)
C13 0.0206(16) 0.0167(14) 0.0243(15) 0.0006(11) 0.0059(12) 0.0010(12)
C56 0.0216(17) 0.0230(15) 0.0274(16) -0.0004(12) 0.0025(13) -0.0031(13)
C46 0.0274(17) 0.0182(15) 0.0262(15) -0.0009(12) 0.0066(13) 0.0013(13)
C58 0.0296(18) 0.0246(16) 0.0223(15) 0.0031(12) 0.0083(13) -0.0018(13)
C55 0.0232(17) 0.0180(14) 0.0274(15) 0.0037(12) 0.0103(13) 0.0022(12)
C9 0.0185(15) 0.0125(13) 0.0173(13) -0.0019(10) 0.0037(11) -0.0032(11)
C49 0.0245(18) 0.0219(16) 0.0384(18) -0.0097(13) 0.0070(15) 0.0029(13)
C28 0.0318(18) 0.0240(16) 0.0206(15) -0.0037(12) 0.0086(13) 0.0042(14)
C40 0.0178(15) 0.0173(14) 0.0182(13) 0.0017(11) 0.0045(11) 0.0030(11)
C32 0.0254(17) 0.0221(15) 0.0279(16) 0.0050(12) 0.0094(13) 0.0011(13)
C45 0.0269(18) 0.0231(16) 0.0371(18) 0.0011(13) 0.0120(15) -0.0027(13)
C1 0.0252(17) 0.0172(14) 0.0250(15) -0.0019(12) 0.0070(13) -0.0011(12)
C31 0.0230(16) 0.0233(15) 0.0235(15) 0.0041(12) 0.0099(13) 0.0039(12)
C48 0.0266(18) 0.0244(16) 0.0244(15) -0.0066(12) 0.0042(13) 0.0027(13)
C12 0.0194(15) 0.0184(14) 0.0162(13) -0.0012(11) 0.0047(12) -0.0012(12)
C23 0.040(2) 0.0321(18) 0.044(2) 0.0130(15) 0.0214(17) 0.0003(16)
C41 0.0205(16) 0.0193(14) 0.0183(14) 0.0008(11) 0.0043(12) 0.0010(12)
C15 0.0233(17) 0.0252(16) 0.0349(17) 0.0050(13) 0.0151(14) 0.0023(13)
C20 0.0279(18) 0.0176(14) 0.0330(17) 0.0096(12) 0.0137(14) 0.0037(13)
C2 0.0285(18) 0.0167(14) 0.0291(16) -0.0028(12) 0.0087(14) 0.0024(13)
C29 0.0221(16) 0.0207(15) 0.0238(15) 0.0029(12) 0.0064(12) 0.0028(12)
C19 0.038(2) 0.0236(16) 0.0234(15) 0.0028(12) 0.0115(14) -0.0002(14)
C59 0.0260(17) 0.0158(14) 0.0270(15) -0.0011(12) 0.0085(13) -0.0023(12)
C5 0.0176(15) 0.0182(14) 0.0183(13) -0.0022(11) 0.0051(11) -0.0007(11)
C18 0.0298(18) 0.0196(15) 0.0235(15) 0.0001(12) 0.0063(13) -0.0043(13)
C11 0.0197(16) 0.0178(14) 0.0157(13) -0.0009(11) 0.0035(11) -0.0020(11)
C21 0.0228(17) 0.0178(14) 0.0330(17) 0.0038(12) 0.0084(14) -0.0004(12)
C60 0.034(2) 0.047(2) 0.0214(16) 0.0028(14) 0.0026(14) -0.0085(16)
C26 0.0270(18) 0.0319(18) 0.0285(17) -0.0048(14) 0.0011(14) 0.0088(14)
C33 0.0261(17) 0.0168(14) 0.0298(16) 0.0043(12) 0.0077(14) -0.0002(12)
C51 0.045(2) 0.0273(17) 0.0186(15) -0.0042(12) 0.0123(14) -0.0037(15)
C53 0.061(3) 0.0307(19) 0.048(2) -0.0133(16) 0.031(2) -0.0003(18)
C30 0.041(2) 0.047(2) 0.0261(17) -0.0074(15) -0.0005(16) 0.0135(18)

loop_
_atom_type_symbol
_atom_type_description
_atom_type_scat_dispersion_real
_atom_type_scat_dispersion_imag
_atom_type_scat_source
C C 0.0033 0.0016 'International Tables Vol C Tables 4.2.6.8 and 6.1.1.4'
H H 0.0000 0.0000 'International Tables Vol C Tables 4.2.6.8 and 6.1.1.4'
N N 0.0061 0.0033 'International Tables Vol C Tables 4.2.6.8 and 6.1.1.4'
O O 0.0106 0.0060 'International Tables Vol C Tables 4.2.6.8 and 6.1.1.4'
S S 0.1246 0.1234 'International Tables Vol C Tables 4.2.6.8 and 6.1.1.4'

loop_
_geom_angle_atom_site_label_1
_geom_angle_atom_site_label_2
_geom_angle_atom_site_label_3
_geom_angle
O2 S1 O1 120.62(11)
O2 S1 N1 106.45(11)
O1 S1 N1 106.63(12)
O2 S1 C24 108.77(13)
O1 S1 C24 108.89(12)
N1 S1 C24 104.25(12)
O3 S2 O4 120.17(12)
O3 S2 N2 106.76(12)
O4 S2 N2 106.74(11)
O3 S2 C54 109.60(12)
O4 S2 C54 109.09(13)
N2 S2 C54 103.08(12)
C12 N1 C9 107.7(2)
C12 N1 S1 121.92(18)
C9 N1 S1 123.59(19)
C41 N2 C38 107.1(2)
C41 N2 S2 119.17(18)
C38 N2 S2 121.92(18)
C52 C47 C48 117.9(3)
C52 C47 C40 119.5(3)
C48 C47 C40 122.6(3)
C58 C57 C56 118.4(3)
C58 C57 C60 121.7(3)
C56 C57 C60 119.9(3)
C40 C35 C34 121.5(2)
C40 C35 C36 120.4(2)
C34 C35 C36 118.1(2)
C38 C37 C36 118.3(2)
C31 C36 C37 120.8(2)
C31 C36 C35 119.1(3)
C37 C36 C35 120.1(2)
C40 C39 C38 120.6(2)
C40 C39 C42 132.4(2)
C38 C39 C42 107.0(2)
C25 C24 C29 121.3(3)
C25 C24 S1 118.8(2)
C29 C24 S1 119.9(2)
C9 C10 C5 118.3(2)
C8 C7 C6 118.2(2)
C8 C7 C17 119.9(2)
C6 C7 C17 121.9(2)
C1 C6 C5 118.7(3)
C1 C6 C7 121.2(2)
C5 C6 C7 120.1(2)
C7 C8 C9 120.5(2)
C7 C8 C11 132.6(2)
C9 C8 C11 106.9(2)
C43 C42 C41 119.0(3)
C43 C42 C39 133.2(3)
C41 C42 C39 107.8(2)
C13 C14 C15 121.0(3)
C33 C34 C35 121.0(3)
C15 C16 C11 118.9(3)
C44 C43 C42 119.2(3)
C49 C50 C51 117.7(3)
C49 C50 C53 121.2(3)
C51 C50 C53 121.1(3)
C43 C44 C45 120.6(3)
C37 C38 C39 122.2(3)
C37 C38 N2 129.0(2)
C39 C38 N2 108.8(2)
C21 C22 C17 120.5(3)
C26 C25 C24 119.4(3)
C22 C17 C18 118.4(2)
C22 C17 C7 121.4(2)
C18 C17 C7 120.1(3)
C51 C52 C47 121.4(3)
C28 C27 C26 118.2(3)
C28 C27 C30 122.1(3)
C26 C27 C30 119.7(3)
C3 C4 C5 121.2(3)
C55 C54 C59 120.7(3)
C55 C54 S2 118.3(2)
C59 C54 S2 120.8(2)
C4 C3 C2 120.2(3)
C14 C13 C12 117.6(3)
C55 C56 C57 120.9(3)
C45 C46 C41 117.6(3)
C57 C58 C59 121.6(3)
C56 C55 C54 119.6(3)
C10 C9 C8 122.3(2)
C10 C9 N1 129.3(2)
C8 C9 N1 108.3(2)
C50 C49 C48 121.8(3)
C29 C28 C27 121.8(3)
C39 C40 C35 118.4(2)
C39 C40 C47 120.0(2)
C35 C40 C47 121.3(2)
C31 C32 C33 120.1(3)
C46 C45 C44 121.4(3)
C2 C1 C6 120.8(3)
C32 C31 C36 121.0(3)
C47 C48 C49 120.3(3)
C13 C12 C11 122.5(3)
C13 C12 N1 128.6(2)
C11 C12 N1 108.8(2)
C46 C41 C42 122.2(3)
C46 C41 N2 128.5(2)
C42 C41 N2 109.2(2)
C16 C15 C14 121.0(3)
C19 C20 C21 117.9(3)
C19 C20 C23 121.9(3)
C21 C20 C23 120.3(3)
C1 C2 C3 120.6(3)
C28 C29 C24 118.4(3)
C20 C19 C18 121.1(3)
C58 C59 C54 118.8(3)
C10 C5 C4 120.9(3)
C10 C5 C6 120.6(2)
C4 C5 C6 118.5(2)
C17 C18 C19 120.8(3)
C16 C11 C12 118.9(3)
C16 C11 C8 132.8(3)
C12 C11 C8 108.3(2)
C22 C21 C20 121.2(3)
C25 C26 C27 121.0(3)
C34 C33 C32 120.5(3)
C52 C51 C50 121.0(3)

loop_
_geom_bond_atom_site_label_1
_geom_bond_atom_site_label_2
_geom_bond_distance
S1 O2 1.4260(19)
S1 O1 1.4262(19)
S1 N1 1.665(2)
S1 C24 1.755(3)
S2 O3 1.420(2)
S2 O4 1.431(2)
S2 N2 1.665(2)
S2 C54 1.753(3)
N1 C12 1.431(3)
N1 C9 1.435(3)
N2 C41 1.435(3)
N2 C38 1.436(3)
C47 C52 1.391(4)
C47 C48 1.394(4)
C47 C40 1.498(4)
C57 C58 1.387(4)
C57 C56 1.399(4)
C57 C60 1.490(4)
C35 C40 1.424(4)
C35 C34 1.424(4)
C35 C36 1.428(4)
C37 C38 1.369(4)
C37 C36 1.420(4)
C36 C31 1.418(4)
C39 C40 1.382(4)
C39 C38 1.427(4)
C39 C42 1.461(4)
C24 C25 1.384(4)
C24 C29 1.388(4)
C10 C9 1.364(4)
C10 C5 1.414(4)
C7 C8 1.384(4)
C7 C6 1.431(4)
C7 C17 1.487(4)
C6 C1 1.420(4)
C6 C5 1.425(4)
C8 C9 1.430(3)
C8 C11 1.458(4)
C42 C43 1.389(4)
C42 C41 1.408(4)
C14 C13 1.382(4)
C14 C15 1.395(4)
C34 C33 1.370(4)
C16 C15 1.389(4)
C16 C11 1.394(4)
C43 C44 1.389(4)
C50 C49 1.385(4)
C50 C51 1.390(4)
C50 C53 1.513(4)
C44 C45 1.394(4)
C22 C21 1.386(4)
C22 C17 1.389(4)
C25 C26 1.383(4)
C17 C18 1.389(4)
C52 C51 1.388(4)
C27 C28 1.393(4)
C27 C26 1.395(4)
C27 C30 1.510(4)
C4 C3 1.360(4)
C4 C5 1.421(4)
C54 C55 1.387(4)
C54 C59 1.393(4)
C3 C2 1.409(4)
C13 C12 1.388(4)
C56 C55 1.381(4)
C46 C45 1.381(4)
C46 C41 1.384(4)
C58 C59 1.388(4)
C49 C48 1.397(4)
C28 C29 1.386(4)
C32 C31 1.366(4)
C32 C33 1.409(4)
C1 C2 1.363(4)
C12 C11 1.403(4)
C23 C20 1.513(4)
C20 C19 1.384(4)
C20 C21 1.396(4)
C19 C18 1.390(4)
